data_4000203
_journal_name_full 'Chemistry of Materials'
_journal_paper_doi 10.1021/cm020585r
_journal_year 2002
_chemical_formula_sum 'Ni5.72 Sb Se2'
_chemical_formula_weight 615.49
_chemical_name_common 'Nickel Antimonide Selenide'
_space_group_IT_number 139
_symmetry_cell_setting tetragonal
_symmetry_space_group_name_Hall '-I 4 2'
_symmetry_space_group_name_H-M 'I 4/m m m'
_atom_sites_solution_hydrogens geom
_atom_sites_solution_primary direct
_atom_sites_solution_secondary difmap
_cell_angle_alpha 90.00
_cell_angle_beta 90.00
_cell_angle_gamma 90.00
_cell_formula_units_Z 2
_cell_length_a 3.7021(5)
_cell_length_b 3.7021(5)
_cell_length_c 18.593(3)
_cell_measurement_temperature 293(2)
_cell_volume 254.83(7)
_diffrn_ambient_temperature 293(2)
_diffrn_measurement_device_type 'Bruker SMART CCD'
_diffrn_measurement_method '\w and \f'
_diffrn_radiation_monochromator graphite
_diffrn_radiation_source 'fine-focus sealed tube'
_diffrn_radiation_type MoK\a
_diffrn_radiation_wavelength 0.71073
_diffrn_reflns_av_R_equivalents 0.1701
_diffrn_reflns_av_sigmaI/netI 0.0779
_diffrn_reflns_limit_h_max 5
_diffrn_reflns_limit_h_min -5
_diffrn_reflns_limit_k_max 5
_diffrn_reflns_limit_k_min -5
_diffrn_reflns_limit_l_max 24
_diffrn_reflns_limit_l_min -24
_diffrn_reflns_number 1433
_diffrn_reflns_theta_max 29.12
_diffrn_reflns_theta_min 4.38
_diffrn_standards_decay_% 0
_exptl_absorpt_coefficient_mu 40.012
_exptl_absorpt_correction_type empirical
_exptl_absorpt_process_details 'X-SHAPE (Stoe, 1996)'
_exptl_crystal_colour black
_exptl_crystal_density_diffrn 8.021
_exptl_crystal_density_meas ?
_exptl_crystal_density_method .
_exptl_crystal_description plate
_exptl_crystal_F_000 558
_exptl_crystal_size_max 0.41
_exptl_crystal_size_mid 0.23
_exptl_crystal_size_min 0.02
_refine_ls_extinction_coef 0.010(2)
_refine_ls_extinction_expression Fc^*^=kFc[1+0.001xFc^2^\l^3^/sin(2\q)]^-1/4^
_refine_ls_extinction_method SHELXL
_refine_ls_goodness_of_fit_ref 1.202
_refine_ls_hydrogen_treatment mixed
_refine_ls_matrix_type full
_refine_ls_number_parameters 16
_refine_ls_number_reflns 132
_refine_ls_number_restraints 0
_refine_ls_restrained_S_all 1.202
_refine_ls_R_factor_all 0.0533
_refine_ls_R_factor_gt 0.0533
_refine_ls_shift/su_max 0.000
_refine_ls_shift/su_mean 0.000
_refine_ls_structure_factor_coef Fsqd
_refine_ls_weighting_details 'calc w=1/[\s^2^(Fo^2^)+(0.0243P)^2^+18.5398P] where P=(Fo^2^+2Fc^2^)/3'
_refine_ls_weighting_scheme calc
_refine_ls_wR_factor_gt 0.1229
_refine_ls_wR_factor_ref 0.1229
_reflns_number_gt 132
_reflns_number_total 132
_reflns_threshold_expression >2sigma(I)
_cod_depositor_comments
;
The following automatic conversions were performed:
'_symmetry_cell_setting' value 'Tetragonal' changed to 'tetragonal'
according to '/home/saulius/struct/CIF-dictionaries/cif_core.dic'
dictionary named 'cif_core.dic' version 2.4.1 from
2010-06-29.

'_exptl_absorpt_correction_type' value 'Empirical' changed to
'empirical' according to
'/home/saulius/struct/CIF-dictionaries/cif_core.dic' dictionary named
'cif_core.dic' version 2.4.1 from 2010-06-29.

Automatic conversion script
Id: cif_fix_enum 1527 2010-12-29 10:47:43Z saulius 
;
_cod_original_sg_symbol_H-M 'I 4/mmm'
_cod_database_code 4000203

loop_
_symmetry_equiv_pos_as_xyz
'x, y, z'
'-x, -y, z'
'-y, x, z'
'y, -x, z'
'-x, y, -z'
'x, -y, -z'
'y, x, -z'
'-y, -x, -z'
'x+1/2, y+1/2, z+1/2'
'-x+1/2, -y+1/2, z+1/2'
'-y+1/2, x+1/2, z+1/2'
'y+1/2, -x+1/2, z+1/2'
'-x+1/2, y+1/2, -z+1/2'
'x+1/2, -y+1/2, -z+1/2'
'y+1/2, x+1/2, -z+1/2'
'-y+1/2, -x+1/2, -z+1/2'
'-x, -y, -z'
'x, y, -z'
'y, -x, -z'
'-y, x, -z'
'x, -y, z'
'-x, y, z'
'-y, -x, z'
'y, x, z'
'-x+1/2, -y+1/2, -z+1/2'
'x+1/2, y+1/2, -z+1/2'
'y+1/2, -x+1/2, -z+1/2'
'-y+1/2, x+1/2, -z+1/2'
'x+1/2, -y+1/2, z+1/2'
'-x+1/2, y+1/2, z+1/2'
'-y+1/2, -x+1/2, z+1/2'
'y+1/2, x+1/2, z+1/2'

loop_
_atom_site_label
_atom_site_type_symbol
_atom_site_fract_x
_atom_site_fract_y
_atom_site_fract_z
_atom_site_U_iso_or_equiv
_atom_site_adp_type
_atom_site_occupancy
_atom_site_symmetry_multiplicity
_atom_site_calc_flag
_atom_site_refinement_flags
_atom_site_disorder_assembly
_atom_site_disorder_group
Sb1 Sb 0.0000 0.0000 0.0000 0.0149(8) Uani 1 16 d S . .
Se1 Se -0.5000 -0.5000 0.18100(15) 0.0158(8) Uani 1 8 d S . .
Ni1 Ni -0.5000 0.0000 0.10009(14) 0.0162(8) Uani 1 4 d S . .
Ni2 Ni -0.5000 -0.5000 0.0000 0.0157(11) Uani 1 16 d S . .
Ni3 Ni -1.0000 -1.0000 0.1981(6) 0.022(2) Uani 0.36 8 d SP . .

loop_
_atom_site_aniso_label
_atom_site_aniso_U_11
_atom_site_aniso_U_22
_atom_site_aniso_U_33
_atom_site_aniso_U_23
_atom_site_aniso_U_13
_atom_site_aniso_U_12
Sb1 0.0084(9) 0.0084(9) 0.0279(15) 0.000 0.000 0.000
Se1 0.0107(9) 0.0107(9) 0.0260(15) 0.000 0.000 0.000
Ni1 0.0124(12) 0.0096(12) 0.0265(15) 0.000 0.000 0.000
Ni2 0.0108(14) 0.0108(14) 0.026(2) 0.000 0.000 0.000
Ni3 0.020(3) 0.020(3) 0.024(5) 0.000 0.000 0.000
